data_4115815
loop_
_publ_author_name
'H\'ector Carrasco'
'Concepci\'on Foces-Foces'
'Cirilo P\'erez'
'Mat\'ias L. Rodr\'iguez'
'Julio D. Mart\'in'

_publ_contact_author
;                                                                               
      C.Foce-Foces
      Instituto de Quimica-Fisica Rocasolano-CSIC                               
      Departamento de Cristalografia                                            
      Serrano 119                                                               
      E-28006 Madrid                                                            
      Spain                                                                     
;
_publ_contact_author_email cfoces@iqfr.csic.es
_publ_contact_author_fax '+34 1 5642431'
_publ_contact_author_phone '+34 1 5619400'
_publ_section_title
;
 Tubular Hydrogen-Bonded Networks Sustained by Water Molecules
;
_journal_name_full 'Journal of the American Chemical Society'
_journal_page_first 11970
_journal_page_last 11981
_journal_paper_doi 10.1021/ja011028t
_journal_volume 123
_journal_year 2001
_chemical_formula_sum 'C13 H20 O5'
_chemical_formula_weight 256.29
_chemical_name_systematic
; 
 ? 
;
_space_group_IT_number 2
_symmetry_cell_setting triclinic
_symmetry_space_group_name_Hall '-P 1'
_symmetry_space_group_name_H-M 'P -1'
_atom_sites_solution_hydrogens geom
_atom_sites_solution_primary direct
_atom_sites_solution_secondary difmap
_audit_creation_method SHELXL-97
_cell_angle_alpha 73.790(7)
_cell_angle_beta 79.720(7)
_cell_angle_gamma 68.350(7)
_cell_formula_units_Z 2
_cell_length_a 7.8120(10)
_cell_length_b 8.0150(10)
_cell_length_c 11.0230(10)
_cell_measurement_temperature 293(2)
_cell_volume 613.79(13)
_computing_structure_refinement 'SHELXL-97 (Sheldrick, 1997)'
_computing_structure_solution Sir97
_diffrn_ambient_temperature 293(2)
_diffrn_measured_fraction_theta_full 1.000
_diffrn_measured_fraction_theta_max 1.000
_diffrn_radiation_monochromator graphite
_diffrn_radiation_source 'fine-focus sealed tube'
_diffrn_radiation_type MoK\a
_diffrn_radiation_wavelength 0.71069
_diffrn_reflns_av_R_equivalents 0.0090
_diffrn_reflns_av_sigmaI/netI 0.0189
_diffrn_reflns_limit_h_max 0
_diffrn_reflns_limit_h_min -9
_diffrn_reflns_limit_k_max 9
_diffrn_reflns_limit_k_min -9
_diffrn_reflns_limit_l_max 13
_diffrn_reflns_limit_l_min -13
_diffrn_reflns_number 2681
_diffrn_reflns_theta_full 26.29
_diffrn_reflns_theta_max 26.29
_diffrn_reflns_theta_min 2.81
_exptl_absorpt_coefficient_mu 0.106
_exptl_crystal_density_diffrn 1.387
_exptl_crystal_F_000 276
_refine_diff_density_max 0.287
_refine_diff_density_min -0.162
_refine_diff_density_rms 0.039
_refine_ls_extinction_coef 0.022(5)
_refine_ls_extinction_expression Fc^*^=kFc[1+0.001xFc^2^\l^3^/sin(2\q)]^-1/4^
_refine_ls_extinction_method SHELXL
_refine_ls_goodness_of_fit_ref 1.051
_refine_ls_hydrogen_treatment mixed
_refine_ls_matrix_type full
_refine_ls_number_parameters 177
_refine_ls_number_reflns 2488
_refine_ls_number_restraints 0
_refine_ls_restrained_S_all 1.051
_refine_ls_R_factor_all 0.0521
_refine_ls_R_factor_gt 0.0381
_refine_ls_shift/su_max 0.022
_refine_ls_shift/su_mean 0.001
_refine_ls_structure_factor_coef Fsqd
_refine_ls_weighting_details 'calc w=1/[\s^2^(Fo^2^)+(0.0449P)^2^+0.2610P] where P=(Fo^2^+2Fc^2^)/3'
_refine_ls_weighting_scheme calc
_refine_ls_wR_factor_gt 0.0980
_refine_ls_wR_factor_ref 0.1051
_reflns_number_gt 2041
_reflns_number_total 2488
_reflns_threshold_expression >2sigma(I)
_cod_data_source_file ja011028t_10.cif
_cod_data_source_block ik
_cod_original_cell_volume 613.79(12)
_cod_database_code 4115815

loop_
_symmetry_equiv_pos_as_xyz
'x, y, z'
'-x, -y, -z'

loop_
_atom_site_label
_atom_site_type_symbol
_atom_site_fract_x
_atom_site_fract_y
_atom_site_fract_z
_atom_site_U_iso_or_equiv
_atom_site_adp_type
_atom_site_occupancy
_atom_site_symmetry_multiplicity
_atom_site_calc_flag
_atom_site_refinement_flags
_atom_site_disorder_assembly
_atom_site_disorder_group
O1 O 0.89678(14) 0.15347(13) 0.29776(9) 0.0278(3) Uani 1 1 d . . .
O2 O 1.13310(19) 0.2960(2) 0.10913(14) 0.0516(4) Uani 1 1 d . . .
O4 O 0.50781(19) -0.02129(18) 0.16398(12) 0.0429(3) Uani 1 1 d . . .
O3 O 0.60012(19) 0.15553(19) -0.00957(11) 0.0436(3) Uani 1 1 d . . .
O5 O 1.05879(17) -0.33473(15) 0.36988(11) 0.0427(3) Uani 1 1 d . . .
C1 C 0.8258(2) 0.34278(19) 0.22306(14) 0.0299(3) Uani 1 1 d . . .
C2 C 0.6787(3) 0.4576(2) 0.30601(17) 0.0409(4) Uani 1 1 d . . .
C3 C 0.5352(2) 0.3644(2) 0.36687(17) 0.0412(4) Uani 1 1 d . . .
C4 C 0.4826(2) 0.2751(2) 0.27905(16) 0.0354(4) Uani 1 1 d . . .
C5 C 0.6482(2) 0.18264(19) 0.19119(13) 0.0260(3) Uani 1 1 d . . .
C6 C 0.7359(2) 0.32651(19) 0.11692(14) 0.0292(3) Uani 1 1 d . . .
C9 C 0.81379(19) 0.03757(19) 0.26626(13) 0.0240(3) Uani 1 1 d . . .
C13 C 0.7628(2) -0.0891(2) 0.38794(14) 0.0314(3) Uani 1 1 d . . .
C12 C 0.9325(3) -0.2269(2) 0.45236(15) 0.0382(4) Uani 1 1 d . . .
C10 C 0.9584(2) -0.0847(2) 0.18515(14) 0.0307(3) Uani 1 1 d . . .
C11 C 1.1185(2) -0.2193(2) 0.26072(17) 0.0397(4) Uani 1 1 d . . .
C7 C 0.5828(2) 0.1023(2) 0.10737(14) 0.0279(3) Uani 1 1 d . . .
C8 C 0.9891(3) 0.4111(2) 0.17829(17) 0.0404(4) Uani 1 1 d . . .
H2 H 1.156(4) 0.186(5) 0.169(3) 0.106(11) Uiso 1 1 d . . .
H4 H 0.485(5) -0.062(5) 0.115(4) 0.044(14) Uiso 0.62(6) 1 d P A 1
H4 H 0.560(8) 0.120(9) -0.055(6) 0.05(3) Uiso 0.38(6) 1 d P A 2
H2A H 0.6240 0.5630 0.2529 0.060 Uiso 1 1 d . . .
H2B H 0.7358 0.4639 0.3718 0.060 Uiso 1 1 d . . .
H3A H 0.5768 0.2733 0.4375 0.060 Uiso 1 1 d . . .
H3B H 0.4295 0.4512 0.4007 0.060 Uiso 1 1 d . . .
H4A H 0.4016 0.3692 0.2196 0.060 Uiso 1 1 d . . .
H4B H 0.4204 0.1905 0.3242 0.060 Uiso 1 1 d . . .
H6A H 0.8333 0.2776 0.0439 0.060 Uiso 1 1 d . . .
H6B H 0.6480 0.4380 0.0816 0.060 Uiso 1 1 d . . .
H13A H 0.6830 -0.0204 0.4449 0.060 Uiso 1 1 d . . .
H13B H 0.7048 -0.1514 0.3621 0.060 Uiso 1 1 d . . .
H12A H 0.9977 -0.1650 0.4782 0.060 Uiso 1 1 d . . .
H12B H 0.9023 -0.3116 0.5208 0.060 Uiso 1 1 d . . .
H10A H 1.0036 -0.0108 0.1158 0.060 Uiso 1 1 d . . .
H10B H 0.8983 -0.1471 0.1514 0.060 Uiso 1 1 d . . .
H11A H 1.1785 -0.1591 0.2918 0.060 Uiso 1 1 d . . .
H11B H 1.2047 -0.3005 0.2122 0.060 Uiso 1 1 d . . .
H8A H 0.9465 0.5323 0.1168 0.060 Uiso 1 1 d . . .
H8B H 1.0306 0.4227 0.2600 0.060 Uiso 1 1 d . . .

loop_
_atom_site_aniso_label
_atom_site_aniso_U_11
_atom_site_aniso_U_22
_atom_site_aniso_U_33
_atom_site_aniso_U_23
_atom_site_aniso_U_13
_atom_site_aniso_U_12
O1 0.0331(6) 0.0229(5) 0.0300(5) -0.0032(4) -0.0129(4) -0.0100(4)
O2 0.0436(8) 0.0570(9) 0.0567(8) -0.0060(7) -0.0043(6) -0.0252(7)
O4 0.0602(8) 0.0469(7) 0.0371(7) -0.0055(6) -0.0116(6) -0.0353(7)
O3 0.0583(8) 0.0602(8) 0.0288(6) -0.0090(6) -0.0071(5) -0.0382(7)
O5 0.0479(7) 0.0254(6) 0.0425(7) 0.0008(5) -0.0056(5) -0.0041(5)
C1 0.0383(8) 0.0217(7) 0.0314(8) -0.0017(6) -0.0132(6) -0.0108(6)
C2 0.0507(10) 0.0280(8) 0.0461(10) -0.0128(7) -0.0164(8) -0.0071(7)
C3 0.0392(9) 0.0389(9) 0.0431(10) -0.0204(8) -0.0038(7) -0.0023(7)
C4 0.0285(8) 0.0363(8) 0.0403(9) -0.0122(7) -0.0051(7) -0.0062(7)
C5 0.0286(7) 0.0246(7) 0.0263(7) -0.0050(6) -0.0073(6) -0.0091(6)
C6 0.0354(8) 0.0234(7) 0.0308(8) -0.0009(6) -0.0134(6) -0.0113(6)
C9 0.0270(7) 0.0225(7) 0.0241(7) -0.0045(5) -0.0055(5) -0.0095(6)
C13 0.0366(8) 0.0300(8) 0.0266(7) -0.0037(6) -0.0011(6) -0.0132(7)
C12 0.0487(10) 0.0317(8) 0.0299(8) 0.0017(6) -0.0082(7) -0.0129(7)
C10 0.0344(8) 0.0280(8) 0.0285(8) -0.0075(6) -0.0017(6) -0.0088(6)
C11 0.0351(9) 0.0315(8) 0.0424(9) -0.0043(7) -0.0023(7) -0.0035(7)
C7 0.0259(7) 0.0289(7) 0.0310(8) -0.0053(6) -0.0074(6) -0.0105(6)
C8 0.0506(10) 0.0378(9) 0.0414(9) -0.0010(7) -0.0153(8) -0.0253(8)

loop_
_atom_type_symbol
_atom_type_description
_atom_type_scat_dispersion_real
_atom_type_scat_dispersion_imag
_atom_type_scat_source
C C 0.0033 0.0016 'International Tables Vol C Tables 4.2.6.8 and 6.1.1.4'
H H 0.0000 0.0000 'International Tables Vol C Tables 4.2.6.8 and 6.1.1.4'
O O 0.0106 0.0060 'International Tables Vol C Tables 4.2.6.8 and 6.1.1.4'

loop_
_geom_angle_atom_site_label_1
_geom_angle_atom_site_label_2
_geom_angle_atom_site_label_3
_geom_angle
C9 O1 C1 110.45(10)
C8 O2 H2 99.4(19)
C7 O4 H4 111(2)
C7 O3 H4 122(4)
C11 O5 C12 110.52(12)
O1 C1 C8 107.26(12)
O1 C1 C6 104.08(11)
C8 C1 C6 114.43(13)
O1 C1 C2 108.45(12)
C8 C1 C2 112.61(13)
C6 C1 C2 109.48(13)
C1 C2 C3 110.40(13)
C1 C2 H2A 104.8
C3 C2 H2A 108.5
C1 C2 H2B 108.4
C3 C2 H2B 107.4
H2A C2 H2B 117.2
C2 C3 C4 114.32(14)
C2 C3 H3A 110.9
C4 C3 H3A 107.0
C2 C3 H3B 108.9
C4 C3 H3B 112.1
H3A C3 H3B 103.0
C3 C4 C5 113.43(13)
C3 C4 H4A 109.5
C5 C4 H4A 102.4
C3 C4 H4B 112.7
C5 C4 H4B 110.5
H4A C4 H4B 107.6
C7 C5 C6 113.18(12)
C7 C5 C4 109.56(12)
C6 C5 C4 108.17(12)
C7 C5 C9 112.52(11)
C6 C5 C9 100.43(11)
C4 C5 C9 112.68(12)
C1 C6 C5 99.72(11)
C1 C6 H6A 112.7
C5 C6 H6A 110.8
C1 C6 H6B 112.2
C5 C6 H6B 112.1
H6A C6 H6B 109.0
O1 C9 C13 109.35(11)
O1 C9 C10 108.22(11)
C13 C9 C10 107.74(12)
O1 C9 C5 102.43(10)
C13 C9 C5 115.85(12)
C10 C9 C5 112.92(11)
C12 C13 C9 111.86(13)
C12 C13 H13A 109.7
C9 C13 H13A 111.1
C12 C13 H13B 108.9
C9 C13 H13B 104.7
H13A C13 H13B 110.5
O5 C12 C13 112.03(13)
O5 C12 H12A 106.9
C13 C12 H12A 110.6
O5 C12 H12B 105.0
C13 C12 H12B 111.7
H12A C12 H12B 110.4
C11 C10 C9 111.04(12)
C11 C10 H10A 108.7
C9 C10 H10A 109.3
C11 C10 H10B 112.2
C9 C10 H10B 108.8
H10A C10 H10B 106.6
O5 C11 C10 111.73(14)
O5 C11 H11A 105.2
C10 C11 H11A 112.3
O5 C11 H11B 105.7
C10 C11 H11B 111.2
H11A C11 H11B 110.4
O3 C7 O4 122.85(14)
O3 C7 C5 120.61(13)
O4 C7 C5 116.54(13)
O2 C8 C1 112.80(13)
O2 C8 H8A 104.8
C1 C8 H8A 108.1
O2 C8 H8B 113.5
C1 C8 H8B 105.7
H8A C8 H8B 112.0

loop_
_geom_bond_atom_site_label_1
_geom_bond_atom_site_label_2
_geom_bond_distance
O1 C9 1.4520(16)
O1 C1 1.4602(17)
O2 C8 1.421(2)
O2 H2 0.92(3)
O4 C7 1.2908(19)
O4 H4 0.78(5)
O3 C7 1.2391(19)
O3 H4 0.80(8)
O5 C11 1.421(2)
O5 C12 1.427(2)
C1 C8 1.520(2)
C1 C6 1.5249(19)
C1 C2 1.523(2)
C2 C3 1.528(3)
C2 H2A 0.8863
C2 H2B 0.9381
C3 C4 1.537(2)
C3 H3A 0.9178
C3 H3B 0.9573
C4 C5 1.551(2)
C4 H4A 0.9585
C4 H4B 0.9552
C5 C7 1.5078(19)
C5 C6 1.525(2)
C5 C9 1.5636(19)
C6 H6A 1.0574
C6 H6B 0.9327
C9 C13 1.528(2)
C9 C10 1.532(2)
C13 C12 1.516(2)
C13 H13A 0.9410
C13 H13B 0.9100
C12 H12A 0.9508
C12 H12B 0.9243
C10 C11 1.516(2)
C10 H10A 0.9299
C10 H10B 0.9742
C11 H11A 0.9412
C11 H11B 0.9514
C8 H8A 0.9939
C8 H8B 1.0479

loop_
_geom_hbond_atom_site_label_D
_geom_hbond_atom_site_label_H
_geom_hbond_atom_site_label_A
_geom_hbond_distance_DH
_geom_hbond_distance_HA
_geom_hbond_distance_DA
_geom_hbond_angle_DHA
_geom_hbond_site_symmetry_A
O2 H2 O1 0.92(3) 2.31(3) 2.8100(17) 114(2) .
O2 H2 O4 0.92(3) 2.64(3) 3.112(2) 113(2) 1_655
O4 H4 O3 0.78(5) 1.87(5) 2.6400(17) 172(4) 2_655
O3 H4 O4 0.80(8) 1.84(8) 2.6400(17) 174(6) 2_655

loop_
_geom_torsion_atom_site_label_1
_geom_torsion_atom_site_label_2
_geom_torsion_atom_site_label_3
_geom_torsion_atom_site_label_4
_geom_torsion
C9 O1 C1 C8 -137.28(12)
C9 O1 C1 C6 -15.65(15)
C9 O1 C1 C2 100.85(13)
O1 C1 C2 C3 -51.63(16)
C8 C1 C2 C3 -170.17(13)
C6 C1 C2 C3 61.33(16)
C1 C2 C3 C4 -39.47(19)
C2 C3 C4 C5 37.51(19)
C3 C4 C5 C7 -179.00(13)
C3 C4 C5 C6 -55.19(16)
C3 C4 C5 C9 54.91(17)
O1 C1 C6 C5 39.11(14)
C8 C1 C6 C5 155.85(13)
C2 C1 C6 C5 -76.66(14)
C7 C5 C6 C1 -166.94(12)
C4 C5 C6 C1 71.47(13)
C9 C5 C6 C1 -46.77(13)
C1 O1 C9 C13 -137.44(12)
C1 O1 C9 C10 105.46(13)
C1 O1 C9 C5 -14.03(14)
C7 C5 C9 O1 158.67(11)
C6 C5 C9 O1 38.02(13)
C4 C5 C9 O1 -76.85(14)
C7 C5 C9 C13 -82.40(15)
C6 C5 C9 C13 156.95(12)
C4 C5 C9 C13 42.08(17)
C7 C5 C9 C10 42.52(16)
C6 C5 C9 C10 -78.12(14)
C4 C5 C9 C10 167.00(12)
O1 C9 C13 C12 -66.04(15)
C10 C9 C13 C12 51.36(16)
C5 C9 C13 C12 178.90(12)
C11 O5 C12 C13 59.49(17)
C9 C13 C12 O5 -56.06(17)
O1 C9 C10 C11 65.77(15)
C13 C9 C10 C11 -52.36(16)
C5 C9 C10 C11 178.42(13)
C12 O5 C11 C10 -60.89(18)
C9 C10 C11 O5 58.57(17)
C6 C5 C7 O3 -0.9(2)
C4 C5 C7 O3 119.89(16)
C9 C5 C7 O3 -113.93(16)
C6 C5 C7 O4 179.66(13)
C4 C5 C7 O4 -59.53(17)
C9 C5 C7 O4 66.65(17)
O1 C1 C8 O2 56.17(16)
C6 C1 C8 O2 -58.73(18)
C2 C1 C8 O2 175.40(13)
